data_9016387
loop_
_publ_author_name
'Bachet, B.'
'Brassy, C.'

_publ_section_title
;
 Structure of Mg[(UO2)(AsO4)]2*4H2O
;
_journal_name_full 'Acta Crystallographica, Section C'
_journal_page_first 2013
_journal_page_last 2015
_journal_paper_doi 10.1107/S0108270191003852
_journal_volume 47
_journal_year 1991
_chemical_compound_source 'Talmessi mine, Iran'
_chemical_formula_sum 'As2 H8 Mg O16 U2'
_chemical_name_mineral Seelite
_space_group_IT_number 12
_symmetry_space_group_name_Hall '-C 2y'
_symmetry_space_group_name_H-M 'C 1 2/m 1'
_cell_angle_alpha 90
_cell_angle_beta 99.65
_cell_angle_gamma 90
_cell_formula_units_Z 2
_cell_length_a 18.207
_cell_length_b 7.062
_cell_length_c 6.661
_cell_volume 844.338
_database_code_amcsd 0010264
_exptl_crystal_density_diffrn 3.596
_cod_original_formula_sum 'Mg U2 As2 O16 H8'
_cod_database_code 9016387

loop_
_space_group_symop_operation_xyz
x,y,z
1/2+x,1/2+y,z
x,-y,z
1/2+x,1/2-y,z
-x,y,-z
1/2-x,1/2+y,-z
-x,-y,-z
1/2-x,1/2-y,-z

loop_
_atom_site_label
_atom_site_fract_x
_atom_site_fract_y
_atom_site_fract_z
_atom_site_occupancy
_atom_site_U_iso_or_equiv
_atom_site_type_symbol
_atom_site_attached_hydrogens
Mg 0.00000 0.00000 0.50000 1.00000 0.03340 Mg 0
U 0.24112 0.00000 0.12820 1.00000 0.02180 U 0
As 0.20810 0.50000 0.32420 1.00000 0.03010 As 0
O1 0.33900 0.00000 0.20600 1.00000 0.04030 O 0
O2 0.14200 0.00000 0.05300 1.00000 0.04640 O 0
O3 0.22500 0.00000 0.45700 1.00000 0.02040 O 0
O4 0.12100 0.50000 0.33600 1.00000 0.20800 O 0
O5 0.24100 0.67800 0.17300 1.00000 0.03360 O 0
Wat6 0.40800 0.32000 0.46000 0.50000 0.04190 O 2
Wat7 -0.02000 0.77000 0.26000 0.50000 0.16830 O 2

loop_
_cod_changelog_entry_id
_cod_changelog_entry_author
_cod_changelog_entry_date
_cod_changelog_entry_text
1
;cod-tools version 3.8.0
Id: cif_guess_AMCSD_atom_types 9574 2023-05-10 09:00:05Z saulius
;
2023-05-10T18:57:00+03:00
;Derived atom types and hydrogen counts
from atom names that follow the AMCSD naming convention
(Wat == water, O-H == hydroxyl).
;

loop_
_cod_related_entry_id
_cod_related_entry_database
_cod_related_entry_code
1 AMCSD 0010264
